data_7211681
loop_
_publ_author_name
'Adam, Martin S.'
'Parkin, Andrew'
'Thomas, Lynne H.'
'Wilson, Chick C.'

_publ_section_title
;
 Bifurcated hydrogen-bonded synthons in molecular complexes of picolines
 with chloranilic acid
;
_journal_issue 3
_journal_name_full CrystEngComm
_journal_page_first 917
_journal_paper_doi 10.1039/b912539f
_journal_volume 12
_journal_year 2010
_chemical_formula_moiety '(C6 Cl2 O4) 2(C6 N1 H8) 4(H2 O)'
_chemical_formula_sum 'C18 H24 Cl2 N2 O8'
_chemical_formula_weight 467.30
_chemical_name_common 'bis(4-picoline) chloranilate tetrahydrate'
_chemical_name_systematic 'bis(4-picoline) chloranilate tetrahydrate'
_space_group_IT_number 14
_symmetry_cell_setting monoclinic
_symmetry_space_group_name_Hall '-P 2yn'
_symmetry_space_group_name_H-M 'P 1 21/n 1'
_atom_sites_solution_hydrogens geom
_atom_sites_solution_primary direct
_audit_creation_date 09-10-06
_audit_creation_method CRYSTALS_ver_12.85
_cell_angle_alpha 90
_cell_angle_beta 98.20(4)
_cell_angle_gamma 90
_cell_formula_units_Z 2
_cell_length_a 7.268(9)
_cell_length_b 8.957(9)
_cell_length_c 16.925(18)
_cell_measurement_reflns_used 0
_cell_measurement_temperature 100
_cell_measurement_theta_max 0
_cell_measurement_theta_min 0
_cell_volume 1091(2)
_computing_cell_refinement 'CrystalClear 1.4.0 (Rigaku, 2008)'
_computing_data_collection 'CrystalClear 1.4.0 (Rigaku, 2008)'
_computing_data_reduction 'CrystalClear 1.4.0 (Rigaku, 2008)'
_computing_molecular_graphics 'CAMERON (Watkin et al., 1996)'
_computing_publication_material 'CRYSTALS (Betteridge et al., 2003)'
_computing_structure_refinement 'CRYSTALS (Betteridge et al., 2003)'
_computing_structure_solution 'SIR92 (Altomare et al., 1994)'
_diffrn_ambient_temperature 100
_diffrn_measured_fraction_theta_full 0.990
_diffrn_measured_fraction_theta_max 0.984
_diffrn_measurement_device_type
;
'Rigaku R-AXIS RAPID IP Image Plate diffractometer'
;
_diffrn_measurement_method \w
_diffrn_radiation_monochromator graphite
_diffrn_radiation_type 'Mo K\a'
_diffrn_radiation_wavelength 0.71073
_diffrn_reflns_av_R_equivalents 0.063
_diffrn_reflns_limit_h_max 9
_diffrn_reflns_limit_h_min -9
_diffrn_reflns_limit_k_max 10
_diffrn_reflns_limit_k_min -11
_diffrn_reflns_limit_l_max 17
_diffrn_reflns_limit_l_min -21
_diffrn_reflns_number 5793
_diffrn_reflns_theta_full 25.994
_diffrn_reflns_theta_max 27.362
_diffrn_reflns_theta_min 3.237
_diffrn_standards_number 0
_exptl_absorpt_coefficient_mu 0.344
_exptl_absorpt_correction_T_max 1.0000
_exptl_absorpt_correction_T_min 1.0000
_exptl_absorpt_correction_type empirical
_exptl_crystal_density_diffrn 1.423
_exptl_crystal_F_000 488
_refine_diff_density_max 0.85
_refine_diff_density_min -0.95
_refine_ls_extinction_coef 28(15)
_refine_ls_extinction_method 'Larson (1970), Equation 22'
_refine_ls_goodness_of_fit_ref 0.9457
_refine_ls_hydrogen_treatment constr
_refine_ls_matrix_type full
_refine_ls_number_parameters 137
_refine_ls_number_reflns 1625
_refine_ls_number_restraints 0
_refine_ls_R_factor_all 0.1174
_refine_ls_R_factor_gt 0.0668
_refine_ls_shift/su_max 0.000322
_refine_ls_structure_factor_coef Fsqd
_refine_ls_weighting_details
;
Method= Modified Sheldrick
w=1/[\s^2^(F^2^) + ( 0.00P)^2^ + 5.63P]
,where P=(max(Fo^2^,0) + 2Fc^2^)/3
;
_refine_ls_weighting_scheme calc
_refine_ls_wR_factor_all 0.1592
_refine_ls_wR_factor_gt 0.1405
_refine_ls_wR_factor_ref 0.1592
_reflns_limit_h_max 9
_reflns_limit_h_min -9
_reflns_limit_k_max 11
_reflns_limit_k_min 0
_reflns_limit_l_max 21
_reflns_limit_l_min 0
_reflns_number_gt 920
_reflns_number_total 2435
_reflns_threshold_expression I>2.00u(I)
_oxford_diffrn_Wilson_B_factor 1.85
_oxford_diffrn_Wilson_scale 0.18
_oxford_refine_ls_scale 2.20(5)
_cod_data_source_file b912539f.txt
_cod_data_source_block 4pic_2_1_hydrate_100
_cod_depositor_comments
;
The following automatic conversions were performed:

'_symmetry_cell_setting' value 'Monoclinic' changed to 'monoclinic'
according to /home/saulius/struct/CIF-dictionaries/cif_core.dic
dictionary named 'cif_core.dic' version 2.4.2 from 2011-04-26.

Automatic conversion script
Id: cif_fix_values 1891 2012-01-12 08:04:46Z andrius 
;
_cod_original_sg_symbol_H-M 'P 1 21/n 1 '
_cod_database_code 7211681

loop_
_symmetry_equiv_pos_as_xyz
x,y,z
-x,-y,-z
-x+1/2,y+1/2,-z+1/2
x+1/2,-y+1/2,z+1/2

loop_
_atom_site_label
_atom_site_type_symbol
_atom_site_fract_x
_atom_site_fract_y
_atom_site_fract_z
_atom_site_U_iso_or_equiv
_atom_site_occupancy
_atom_site_adp_type
_atom_site_refinement_flags_posn
C1 C 0.4402(8) 0.3588(7) 0.5293(4) 0.0214 1.0000 Uani .
C2 C 0.4509(8) 0.3826(7) 0.4405(4) 0.0228 1.0000 Uani .
C3 C 0.4928(8) 0.4755(7) 0.5834(3) 0.0195 1.0000 Uani .
Cl4 Cl 0.4877(2) 0.44354(18) 0.68483(9) 0.0244 1.0000 Uani .
O5 O 0.4098(6) 0.2747(4) 0.3941(2) 0.0237 1.0000 Uani .
O6 O 0.3844(6) 0.2311(5) 0.5485(2) 0.0237 1.0000 Uani .
C7 C 0.1084(8) -0.2713(7) 0.4029(4) 0.0251 1.0000 Uani .
C8 C 0.1316(8) -0.2194(7) 0.4822(4) 0.0249 1.0000 Uani .
C9 C 0.2095(8) -0.0806(7) 0.4992(4) 0.0247 1.0000 Uani .
N10 N 0.2641(7) 0.0038(6) 0.4413(3) 0.0246 1.0000 Uani .
C11 C 0.2450(9) -0.0438(7) 0.3654(4) 0.0272 1.0000 Uani .
C12 C 0.1687(9) -0.1798(7) 0.3455(4) 0.0292 1.0000 Uani .
C13 C 0.0221(9) -0.4230(7) 0.3815(4) 0.0340 1.0000 Uani .
O14 O 0.2695(7) -0.2200(5) 0.6873(3) 0.0378 1.0000 Uani .
O15 O 0.3215(7) 0.0875(5) 0.6921(3) 0.0372 1.0000 Uani .
H81 H 0.0908 -0.2765 0.5222 0.0300 1.0000 Uiso R
H91 H 0.2238 -0.0425 0.5510 0.0295 1.0000 Uiso R
H111 H 0.2881 0.0167 0.3268 0.0316 1.0000 Uiso R
H121 H 0.1570 -0.2115 0.2923 0.0339 1.0000 Uiso R
H131 H 0.0893 -0.4737 0.3445 0.0502 1.0000 Uiso R
H132 H 0.0244 -0.4832 0.4288 0.0502 1.0000 Uiso R
H133 H -0.1050 -0.4117 0.3571 0.0503 1.0000 Uiso R
H151 H 0.3498 0.1469 0.6584 0.0583 1.0000 Uiso .
H101 H 0.3129 0.0894 0.4528 0.0303 1.0000 Uiso R
H152 H 0.2774 0.1480 0.7205 0.0587 1.0000 Uiso R
H141 H 0.3726 -0.2444 0.6772 0.0591 1.0000 Uiso R
H142 H 0.2778 -0.1288 0.6851 0.0595 1.0000 Uiso R

loop_
_atom_site_aniso_label
_atom_site_aniso_U_11
_atom_site_aniso_U_22
_atom_site_aniso_U_33
_atom_site_aniso_U_23
_atom_site_aniso_U_13
_atom_site_aniso_U_12
C1 0.021(4) 0.022(4) 0.022(4) 0.009(3) 0.005(3) 0.003(3)
C2 0.017(3) 0.027(4) 0.026(4) 0.006(3) 0.004(3) 0.007(3)
C3 0.020(4) 0.026(4) 0.013(3) 0.005(3) 0.003(3) 0.001(3)
Cl4 0.0298(9) 0.0217(9) 0.0221(8) 0.0003(7) 0.0053(7) -0.0018(8)
O5 0.032(3) 0.015(2) 0.025(3) -0.008(2) 0.006(2) -0.002(2)
O6 0.026(3) 0.017(2) 0.028(3) 0.004(2) 0.007(2) -0.002(2)
C7 0.015(3) 0.019(4) 0.040(4) -0.004(3) 0.000(3) 0.000(3)
C8 0.021(4) 0.020(4) 0.035(4) -0.001(3) 0.008(3) -0.003(3)
C9 0.020(4) 0.030(4) 0.025(4) -0.004(3) 0.008(3) 0.002(3)
N10 0.024(3) 0.015(3) 0.036(3) -0.008(3) 0.005(3) -0.002(2)
C11 0.031(4) 0.026(4) 0.023(4) -0.005(3) 0.000(3) -0.007(3)
C12 0.023(4) 0.026(4) 0.037(4) -0.006(3) -0.003(3) 0.000(3)
C13 0.030(4) 0.013(4) 0.057(5) -0.007(3) -0.001(3) -0.001(3)
O14 0.046(3) 0.022(3) 0.049(3) 0.005(2) 0.020(2) 0.006(2)
O15 0.059(3) 0.018(3) 0.040(3) 0.003(2) 0.026(3) 0.000(2)

loop_
_atom_type_symbol
_atom_type_scat_dispersion_real
_atom_type_scat_dispersion_imag
_atom_type_scat_Cromer_Mann_a1
_atom_type_scat_Cromer_Mann_b1
_atom_type_scat_Cromer_Mann_a2
_atom_type_scat_Cromer_Mann_b2
_atom_type_scat_Cromer_Mann_a3
_atom_type_scat_Cromer_Mann_b3
_atom_type_scat_Cromer_Mann_a4
_atom_type_scat_Cromer_Mann_b4
_atom_type_scat_Cromer_Mann_c
_atom_type_scat_source
C 0.0033 0.0016 2.3100 20.8439 1.0200 10.2075 1.5886 0.5687 0.8650 51.6512 0.2156 'International Tables Vol C 4.2.6.8 and 6.1.1.4'
H 0.0000 0.0000 0.4930 10.5109 0.3229 26.1257 0.1402 3.1424 0.0408 57.7998 0.0030 'International Tables Vol C 4.2.6.8 and 6.1.1.4'
N 0.0061 0.0033 12.2126 0.0057 3.1322 9.8933 2.0125 28.9975 1.1663 0.5826 -11.5290 'International Tables Vol C 4.2.6.8 and 6.1.1.4'
O 0.0106 0.0060 3.0485 13.2771 2.2868 5.7011 1.5463 0.3239 0.8670 32.9089 0.2508 'International Tables Vol C 4.2.6.8 and 6.1.1.4'
Cl 0.1484 0.1585 11.4604 0.0104 7.1964 1.1662 6.2556 18.5194 1.6455 47.7784 -9.5574 'International Tables Vol C 4.2.6.8 and 6.1.1.4'

loop_
_geom_angle_atom_site_label_1
_geom_angle_site_symmetry_1
_geom_angle_atom_site_label_2
_geom_angle_atom_site_label_3
_geom_angle_site_symmetry_3
_geom_angle
_geom_angle_publ_flag
C2 . C1 C3 . 119.2(6) yes
C2 . C1 O6 . 116.0(6) yes
C3 . C1 O6 . 124.7(6) yes
C1 . C2 C3 2_666 117.6(6) yes
C1 . C2 O5 . 117.9(6) yes
C3 2_666 C2 O5 . 124.5(6) yes
C2 2_666 C3 C1 . 123.1(5) yes
C2 2_666 C3 Cl4 . 118.5(5) yes
C1 . C3 Cl4 . 118.4(5) yes
C8 . C7 C12 . 117.7(6) yes
C8 . C7 C13 . 120.8(6) yes
C12 . C7 C13 . 121.5(6) yes
C7 . C8 C9 . 119.1(6) yes
C7 . C8 H81 . 120.4 no
C9 . C8 H81 . 120.4 no
C8 . C9 N10 . 120.7(6) yes
C8 . C9 H91 . 120.9 no
N10 . C9 H91 . 118.4 no
C9 . N10 C11 . 121.3(5) yes
C9 . N10 H101 . 119.7 no
C11 . N10 H101 . 119.0 no
N10 . C11 C12 . 120.3(6) yes
N10 . C11 H111 . 119.0 no
C12 . C11 H111 . 120.6 no
C7 . C12 C11 . 120.8(6) yes
C7 . C12 H121 . 119.9 no
C11 . C12 H121 . 119.3 no
C7 . C13 H131 . 110.3 no
C7 . C13 H132 . 110.2 no
H131 . C13 H132 . 109.1 no
C7 . C13 H133 . 110.3 no
H131 . C13 H133 . 108.4 no
H132 . C13 H133 . 108.5 no
H141 . O14 H142 . 100.3 no
H151 . O15 H152 . 97.8 no

loop_
_geom_bond_atom_site_label_1
_geom_bond_atom_site_label_2
_geom_bond_site_symmetry_2
_geom_bond_distance
_geom_bond_publ_flag
C1 C2 . 1.531(9) yes
C1 C3 . 1.405(9) yes
C1 O6 . 1.272(7) yes
C2 C3 2_666 1.412(8) yes
C2 O5 . 1.255(7) yes
C3 Cl4 . 1.746(6) yes
C7 C8 . 1.408(9) yes
C7 C12 . 1.389(9) yes
C7 C13 . 1.518(8) yes
C8 C9 . 1.380(8) yes
C8 H81 . 0.931 no
C9 N10 . 1.342(8) yes
C9 H91 . 0.933 no
N10 C11 . 1.341(8) yes
N10 H101 . 0.855 no
C11 C12 . 1.361(9) yes
C11 H111 . 0.936 no
C12 H121 . 0.936 no
C13 H131 . 0.961 no
C13 H132 . 0.964 no
C13 H133 . 0.963 no
O14 H141 . 0.822 no
O14 H142 . 0.820 no
O15 H151 . 0.827 no
O15 H152 . 0.820 no

loop_
_geom_hbond_atom_site_label_D
_geom_hbond_atom_site_label_H
_geom_hbond_atom_site_label_A
_geom_hbond_site_symmetry_A
_geom_hbond_angle_DHA
_geom_hbond_distance_DH
_geom_hbond_distance_HA
_geom_hbond_distance_DA
_geom_hbond_publ_flag
O15 H151 O6 . 159 0.83 2.05 2.843(9) yes
N10 H101 O5 . 139 0.86 2.11 2.809(9) yes
N10 H101 O6 . 141 0.86 2.07 2.784(9) yes
O15 H152 O14 3_556 164 0.82 2.02 2.822(9) yes
O14 H141 O5 2_656 157 0.82 2.14 2.914(9) yes
O14 H142 O15 . 173 0.82 1.96 2.779(9) yes
